data_7108459
loop_
_publ_author_name
'Damien Rankine'
'Antonio Avellaneda'
'Matthew R. Hill'
'Christian J. Doonan'
'Christopher J. Sumby'

_publ_section_title
;
 Control of framework interpenetration for in situ modified hydroxyl
 functionalised IRMOFs
;
_journal_name_full Chem.Commun.
_journal_page_first 10328
_journal_paper_doi 10.1039/c2cc35565e
_journal_volume 48
_journal_year 2012
_chemical_formula_sum 'C52 H46 N2 O21 Zn4'
_chemical_formula_weight 1296.39
_chemical_name_systematic
;
?
;
_space_group_IT_number 215
_symmetry_cell_setting cubic
_symmetry_space_group_name_Hall 'P -4 2 3'
_symmetry_space_group_name_H-M 'P -4 3 m'
_atom_sites_solution_hydrogens geom
_atom_sites_solution_primary direct
_atom_sites_solution_secondary difmap
_audit_creation_method SHELXL-97
_cell_angle_alpha 90.00
_cell_angle_beta 90.00
_cell_angle_gamma 90.00
_cell_formula_units_Z 1
_cell_length_a 17.1227(14)
_cell_length_b 17.1227(14)
_cell_length_c 17.1227(14)
_cell_measurement_reflns_used 889
_cell_measurement_temperature 150(2)
_cell_measurement_theta_max 28.1158
_cell_measurement_theta_min 2.6589
_cell_volume 5020.2(7)
_computing_cell_refinement
;
CrysAlisPro, Oxford Diffraction Ltd.,
Version 1.171.34.36 (release 02-08-2010 CrysAlis171 .NET)
(compiled Aug 2 2010,13:00:58)
;
_computing_data_collection
;
CrysAlisPro, Oxford Diffraction Ltd.,
Version 1.171.34.36 (release 02-08-2010 CrysAlis171 .NET)
(compiled Aug 2 2010,13:00:58)
;
_computing_data_reduction
;
CrysAlisPro, Oxford Diffraction Ltd.,
Version 1.171.34.36 (release 02-08-2010 CrysAlis171 .NET)
(compiled Aug 2 2010,13:00:58)
;
_computing_structure_refinement 'SHELXL-97 (Sheldrick, 1997)'
_computing_structure_solution 'SHELXS-97 (Sheldrick, 1990)'
_diffrn_ambient_temperature 150(2)
_diffrn_detector_area_resol_mean 16.1695
_diffrn_measured_fraction_theta_full 0.996
_diffrn_measured_fraction_theta_max 0.885
_diffrn_measurement_details
;
1 omega -68.00 -18.00 1.0000 120.0000
omega____ theta____ kappa____ phi______ frames
- -16.3432 -77.0000 90.0000 50

;
_diffrn_measurement_device_type 'Xcalibur, Eos'
_diffrn_measurement_method '\w scans'
_diffrn_radiation_monochromator graphite
_diffrn_radiation_source 'Enhance (Mo) X-ray Source'
_diffrn_radiation_type 'Mo K\a'
_diffrn_radiation_wavelength 0.7107
_diffrn_reflns_av_R_equivalents 0.0898
_diffrn_reflns_av_sigmaI/netI 0.1776
_diffrn_reflns_limit_h_max 21
_diffrn_reflns_limit_h_min -10
_diffrn_reflns_limit_k_max 6
_diffrn_reflns_limit_k_min -21
_diffrn_reflns_limit_l_max 15
_diffrn_reflns_limit_l_min -11
_diffrn_reflns_number 4574
_diffrn_reflns_theta_full 25.00
_diffrn_reflns_theta_max 28.13
_diffrn_reflns_theta_min 2.66
_exptl_absorpt_coefficient_mu 0.494
_exptl_absorpt_correction_T_max 1.00000
_exptl_absorpt_correction_T_min 0.37536
_exptl_absorpt_correction_type multi-scan
_exptl_absorpt_process_details
;
CrysAlisPro, Oxford Diffraction Ltd.,
Version 1.171.34.36 (release 02-08-2010 CrysAlis171 .NET)
(compiled Aug 2 2010,13:00:58)
Empirical absorption correction using spherical harmonics,
implemented in SCALE3 ABSPACK scaling algorithm.
;
_exptl_crystal_colour colourless
_exptl_crystal_density_diffrn 0.429
_exptl_crystal_density_method 'not measured'
_exptl_crystal_description block
_exptl_crystal_F_000 660
_exptl_crystal_size_max 0.23
_exptl_crystal_size_mid 0.18
_exptl_crystal_size_min 0.14
_platon_squeeze_details
;
Application of the SQUEEZE routine resulted in significant
reductions in R1 and wR2 and an improvement in the GOF. R1,
wR2 and GOF before SQUEEZE routine: 17.12%, 44.44% and 1.203;
after SQUEEZE routine: 10.47%, 28.82% and 0.836. The contribution
of disordered solvent (114 electrons/unit cell) equates to 2
DEF solvent molecules which are included in the formula.
;
_refine_diff_density_max 0.572
_refine_diff_density_min -0.617
_refine_diff_density_rms 0.063
_refine_ls_abs_structure_details 'Flack H D (1983), Acta Cryst. A39, 876-881'
_refine_ls_abs_structure_Flack 0.19(9)
_refine_ls_extinction_method none
_refine_ls_goodness_of_fit_ref 0.832
_refine_ls_hydrogen_treatment constr
_refine_ls_matrix_type full
_refine_ls_number_parameters 39
_refine_ls_number_reflns 1870
_refine_ls_number_restraints 8
_refine_ls_restrained_S_all 0.836
_refine_ls_R_factor_all 0.1875
_refine_ls_R_factor_gt 0.1047
_refine_ls_shift/su_max 0.000
_refine_ls_shift/su_mean 0.000
_refine_ls_structure_factor_coef Fsqd
_refine_ls_weighting_details 'calc w=1/[\s^2^(Fo^2^)+(0.1675P)^2^+0.0000P] where P=(Fo^2^+2Fc^2^)/3'
_refine_ls_weighting_scheme calc
_refine_ls_wR_factor_gt 0.2494
_refine_ls_wR_factor_ref 0.2882
_reflns_number_gt 744
_reflns_number_total 1870
_reflns_threshold_expression >2sigma(I)
_cod_data_source_file c2cc35565e.txt
_cod_data_source_block '[Zn4)(L1)3]'
_cod_original_sg_symbol_H-M P-43m
_cod_database_code 7108459

loop_
_symmetry_equiv_pos_as_xyz
'x, y, z'
'y, -x, -z'
'-x, -y, z'
'-y, x, -z'
'-x, z, -y'
'x, -y, -z'
'-x, -z, y'
'-z, -y, x'
'-x, y, -z'
'z, -y, -x'
'z, x, y'
'y, z, x'
'-y, -z, x'
'z, -x, -y'
'-y, z, -x'
'-z, -x, y'
'-z, x, -y'
'y, -z, -x'
'-y, -x, z'
'y, x, z'
'x, -z, -y'
'x, z, y'
'-z, y, -x'
'z, y, x'

loop_
_atom_site_label
_atom_site_type_symbol
_atom_site_fract_x
_atom_site_fract_y
_atom_site_fract_z
_atom_site_U_iso_or_equiv
_atom_site_adp_type
_atom_site_occupancy
_atom_site_symmetry_multiplicity
_atom_site_calc_flag
_atom_site_refinement_flags
_atom_site_disorder_assembly
_atom_site_disorder_group
Zn1 Zn 0.43467(6) 0.56533(6) 0.56533(6) 0.0734(8) Uani 1 6 d S . .
O1 O 0.5000 0.5000 0.5000 0.064(6) Uani 1 24 d S . .
O2 O 0.3248(4) 0.5462(4) 0.5462(4) 0.106(3) Uani 1 2 d S . .
C3 C 0.2885(8) 0.5000 0.5000 0.073(4) Uani 1 4 d SU . .
C4 C 0.2103(9) 0.5000 0.5000 0.118(6) Uani 1 4 d SDU . .
C5 C 0.1697(6) 0.4557(7) 0.4557(7) 0.185(9) Uani 1 2 d SDU . .
H5 H 0.1966 0.4214 0.4214 0.222 Uiso 1 2 calc SR A 1
C6A C 0.0888(10) 0.4549(7) 0.4549(7) 0.205(9) Uani 0.50 2 d SPD B 1
C7 C 0.0413(11) 0.5000 0.5000 0.170(11) Uani 1 4 d SD . .
O8 O 0.041(2) 0.4093(8) 0.4093(8) 0.45(3) Uiso 0.50 2 d SPD B 1
H8 H 0.0681 0.3803 0.3807 0.545 Uiso 0.50 2 calc SPR B 1
C6B C 0.0888(10) 0.4549(7) 0.4549(7) 0.205(9) Uani 0.50 2 d SP B 2
H6B H 0.0643 0.4197 0.4197 0.247 Uiso 0.50 2 calc SPR B 2

loop_
_atom_site_aniso_label
_atom_site_aniso_U_11
_atom_site_aniso_U_22
_atom_site_aniso_U_33
_atom_site_aniso_U_23
_atom_site_aniso_U_13
_atom_site_aniso_U_12
Zn1 0.0734(8) 0.0734(8) 0.0734(8) -0.0002(6) 0.0002(6) 0.0002(6)
O1 0.064(6) 0.064(6) 0.064(6) 0.000 0.000 0.000
O2 0.062(4) 0.127(4) 0.127(4) -0.018(6) 0.005(3) 0.005(3)
C3 0.041(7) 0.089(7) 0.089(7) 0.036(10) 0.000 0.000
C4 0.019(7) 0.168(10) 0.168(10) 0.026(12) 0.000 0.000
C5 0.023(6) 0.265(14) 0.265(14) -0.067(18) -0.008(5) -0.008(5)
C6A 0.28(3) 0.170(11) 0.170(11) -0.052(14) -0.050(11) -0.050(11)
C7 0.078(13) 0.216(17) 0.216(17) -0.11(2) 0.000 0.000
C6B 0.28(3) 0.170(11) 0.170(11) -0.052(14) -0.050(11) -0.050(11)

loop_
_atom_type_symbol
_atom_type_description
_atom_type_scat_dispersion_real
_atom_type_scat_dispersion_imag
_atom_type_scat_source
C C 0.0033 0.0016 'International Tables Vol C Tables 4.2.6.8 and 6.1.1.4'
H H 0.0000 0.0000 'International Tables Vol C Tables 4.2.6.8 and 6.1.1.4'
O O 0.0106 0.0060 'International Tables Vol C Tables 4.2.6.8 and 6.1.1.4'
Zn Zn 0.2839 1.4301 'International Tables Vol C Tables 4.2.6.8 and 6.1.1.4'

loop_
_geom_angle_atom_site_label_1
_geom_angle_atom_site_label_2
_geom_angle_atom_site_label_3
_geom_angle
_geom_angle_site_symmetry_1
_geom_angle_site_symmetry_3
O2 Zn1 O2 107.4(3) 16_665 15_656
O2 Zn1 O2 107.4(3) 16_665 .
O2 Zn1 O2 107.4(3) 15_656 .
O2 Zn1 O1 111.5(3) 16_665 .
O2 Zn1 O1 111.5(3) 15_656 .
O2 Zn1 O1 111.5(3) . .
Zn1 O1 Zn1 109.5 3_665 2_566
Zn1 O1 Zn1 109.5 3_665 .
Zn1 O1 Zn1 109.5 2_566 .
Zn1 O1 Zn1 109.5 3_665 4_656
Zn1 O1 Zn1 109.5 2_566 4_656
Zn1 O1 Zn1 109.5 . 4_656
C3 O2 Zn1 132.9(9) . .
O2 C3 O2 121.9(14) . 6_566
O2 C3 C4 119.0(7) . .
O2 C3 C4 119.0(7) 6_566 .
C5 C4 C5 114.1(17) . 6_566
C5 C4 C3 123.0(8) . .
C5 C4 C3 123.0(8) 6_566 .
C4 C5 C6A 123.8(16) . .
C4 C5 H5 118.1 . .
C6A C5 H5 118.1 . .
C7 C6A O8 106.6(18) . .
C7 C6A C5 125.9(17) . .
O8 C6A C5 128(2) . .
C6A C7 C6B 106.6(19) . 6_566
C6A C7 C6A 106.6(19) . 6_566
C6B C7 C6A 0.0(16) 6_566 6_566
C6A C7 C7 126.7(10) . 3_565
C6B C7 C7 126.7(10) 6_566 3_565
C6A C7 C7 126.7(10) 6_566 3_565
C6A O8 H8 109.5 . .

loop_
_geom_bond_atom_site_label_1
_geom_bond_atom_site_label_2
_geom_bond_distance
_geom_bond_site_symmetry_2
Zn1 O2 1.938(7) 16_665
Zn1 O2 1.938(7) 15_656
Zn1 O2 1.938(7) .
Zn1 O1 1.9377(19) .
O1 Zn1 1.9376(19) 3_665
O1 Zn1 1.9376(19) 2_566
O1 Zn1 1.9377(19) 4_656
O2 C3 1.281(9) .
C3 O2 1.281(9) 6_566
C3 C4 1.338(19) .
C4 C5 1.278(13) .
C4 C5 1.278(13) 6_566
C5 C6A 1.385(15) .
C5 H5 0.9500 .
C6A C7 1.362(15) .
C6A O8 1.377(18) .
C7 C6B 1.362(15) 6_566
C7 C6A 1.362(15) 6_566
C7 C7 1.41(4) 3_565
O8 H8 0.8400 .

loop_
_geom_torsion_atom_site_label_1
_geom_torsion_atom_site_label_2
_geom_torsion_atom_site_label_3
_geom_torsion_atom_site_label_4
_geom_torsion
_geom_torsion_site_symmetry_1
_geom_torsion_site_symmetry_4
O2 Zn1 O1 Zn1 120.0 16_665 3_665
O2 Zn1 O1 Zn1 0.0 15_656 3_665
O2 Zn1 O1 Zn1 -120.0 . 3_665
O2 Zn1 O1 Zn1 0.0 16_665 2_566
O2 Zn1 O1 Zn1 -120.0 15_656 2_566
O2 Zn1 O1 Zn1 120.0 . 2_566
O2 Zn1 O1 Zn1 -120.0 16_665 4_656
O2 Zn1 O1 Zn1 120.0 15_656 4_656
O2 Zn1 O1 Zn1 0.0 . 4_656
O2 Zn1 O2 C3 122.4(3) 16_665 .
O2 Zn1 O2 C3 -122.4(3) 15_656 .
O1 Zn1 O2 C3 0.0 . .
Zn1 O2 C3 O2 0.0 . 6_566
Zn1 O2 C3 C4 180.0 . .
O2 C3 C4 C5 180.0 . .
O2 C3 C4 C5 0.0 6_566 .
O2 C3 C4 C5 0.0 . 6_566
O2 C3 C4 C5 180.0 6_566 6_566
C5 C4 C5 C6A 0.0 6_566 .
C3 C4 C5 C6A 180.0 . .
C4 C5 C6A C7 0.0 . .
C4 C5 C6A O8 180.0 . .
O8 C6A C7 C6B 180.0 . 6_566
C5 C6A C7 C6B 0.0 . 6_566
O8 C6A C7 C6A 180.0 . 6_566
C5 C6A C7 C6A 0.0 . 6_566
O8 C6A C7 C7 0.0 . 3_565
C5 C6A C7 C7 180.0 . 3_565

loop_
_platon_squeeze_void_nr
_platon_squeeze_void_average_x
_platon_squeeze_void_average_y
_platon_squeeze_void_average_z
_platon_squeeze_void_volume
_platon_squeeze_void_count_electrons
1 -0.007 -0.004 -0.003 4212.6 113.6
